data_4129440
loop_
_publ_author_name
'Mahoney, Janell K.'
'Martin, David'
'Thomas, Fabrice'
'Moore, Curtis E.'
'Rheingold, Arnold L.'
'Bertrand, Guy'

_publ_section_title
;
 Air-persistent monomeric (amino)(carboxy) radicals derived from cyclic
 (alkyl)(amino) carbenes.
;
_journal_issue 23
_journal_name_full 'Journal of the American Chemical Society'
_journal_page_first 7519
_journal_page_last 7525
_journal_paper_doi 10.1021/jacs.5b04414
_journal_volume 137
_journal_year 2015
_chemical_formula_moiety 'C27 H35 F7 N O'
_chemical_formula_sum 'C27 H35 F7 N O'
_chemical_formula_weight 522.56
_chemical_name_systematic 4b
_space_group_crystal_system monoclinic
_space_group_IT_number 14
_space_group_name_Hall '-P 2ybc'
_space_group_name_H-M_alt 'P 1 21/c 1'
_atom_sites_solution_hydrogens geom
_atom_sites_solution_primary direct
_audit_creation_date 2015-03-30
_audit_creation_method
;
Olex2 1.2
(compiled 2015.01.26 svn.r3150 for OlexSys, GUI svn.r4998)
;
_cell_angle_alpha 90
_cell_angle_beta 90.095(3)
_cell_angle_gamma 90
_cell_formula_units_Z 4
_cell_length_a 8.8071(4)
_cell_length_b 24.8008(12)
_cell_length_c 11.5922(5)
_cell_measurement_reflns_used 5444
_cell_measurement_temperature 100.0
_cell_measurement_theta_max 29.58
_cell_measurement_theta_min 2.41
_cell_volume 2532.0(2)
_computing_cell_refinement 'SAINT v8.34A (Bruker, 2013)'
_computing_data_collection 'APEX2 v2013.6-2 (Bruker, 2013)'
_computing_data_reduction 'SAINT v8.34A (Bruker, 2013)'
_computing_molecular_graphics 'Olex2 (Dolomanov et al., 2009)'
_computing_publication_material 'Olex2 (Dolomanov et al., 2009)'
_computing_structure_refinement 'ShelXL (Sheldrick, 2008)'
_computing_structure_solution 'XT (Sheldrick, 2015)'
_diffrn_ambient_temperature 100.0
_diffrn_detector 'Bruker APEX-II CCD'
_diffrn_detector_area_resol_mean 7.9
_diffrn_detector_type 'CCD Area Detector'
_diffrn_measured_fraction_theta_full 1.000
_diffrn_measured_fraction_theta_max 0.998
_diffrn_measurement_device 'Kappa Four-Circle Diffractometer'
_diffrn_measurement_device_type 'Bruker APEX II Ultra'
_diffrn_measurement_method '\w and \f scans'
_diffrn_radiation_monochromator 'Double Bounce Multilayer Mirrors'
_diffrn_radiation_probe x-ray
_diffrn_radiation_type MoK\a
_diffrn_radiation_wavelength 0.71073
_diffrn_reflns_av_R_equivalents 0.0354
_diffrn_reflns_av_unetI/netI 0.0291
_diffrn_reflns_Laue_measured_fraction_full 1.000
_diffrn_reflns_Laue_measured_fraction_max 0.998
_diffrn_reflns_limit_h_max 9
_diffrn_reflns_limit_h_min -10
_diffrn_reflns_limit_k_max 30
_diffrn_reflns_limit_k_min -30
_diffrn_reflns_limit_l_max 14
_diffrn_reflns_limit_l_min -14
_diffrn_reflns_number 19172
_diffrn_reflns_point_group_measured_fraction_full 1.000
_diffrn_reflns_point_group_measured_fraction_max 0.998
_diffrn_reflns_theta_full 25.000
_diffrn_reflns_theta_max 25.998
_diffrn_reflns_theta_min 1.757
_diffrn_source 'Micro Focus Rotating Anode'
_diffrn_source_type 'Bruker TXS'
_diffrn_standards_number 0
_exptl_absorpt_coefficient_mu 0.118
_exptl_absorpt_correction_T_max 0.0998
_exptl_absorpt_correction_T_min 0.0644
_exptl_absorpt_correction_type multi-scan
_exptl_absorpt_process_details
'SADABS-2014/4 (Bruker,2014/4) was used for absorption correction. wR2(int) was 0.1550 before and 0.0426 after correction. The Ratio of minimum to maximum transmission is 0.6453. The \l/2 correction factor is 0.00150.'
_exptl_crystal_colour 'clear light yellow'
_exptl_crystal_colour_lustre clear
_exptl_crystal_colour_modifier light
_exptl_crystal_colour_primary yellow
_exptl_crystal_density_diffrn 1.371
_exptl_crystal_description block
_exptl_crystal_F_000 1100
_exptl_crystal_recrystallization_method 'crystallized from a cooled hexane solution'
_exptl_crystal_size_max 0.2
_exptl_crystal_size_mid 0.1
_exptl_crystal_size_min 0.1
_refine_diff_density_max 0.737
_refine_diff_density_min -0.374
_refine_diff_density_rms 0.073
_refine_ls_extinction_method none
_refine_ls_goodness_of_fit_ref 1.031
_refine_ls_hydrogen_treatment constr
_refine_ls_matrix_type full
_refine_ls_number_parameters 332
_refine_ls_number_reflns 4920
_refine_ls_number_restraints 0
_refine_ls_restrained_S_all 1.031
_refine_ls_R_factor_all 0.0779
_refine_ls_R_factor_gt 0.0669
_refine_ls_shift/su_max 0.000
_refine_ls_shift/su_mean 0.000
_refine_ls_structure_factor_coef Fsqd
_refine_ls_weighting_details 'w=1/[\s^2^(Fo^2^)+(0.0988P)^2^+3.5088P] where P=(Fo^2^+2Fc^2^)/3'
_refine_ls_weighting_scheme calc
_refine_ls_wR_factor_gt 0.1821
_refine_ls_wR_factor_ref 0.1923
_reflns_Friedel_coverage 0.000
_reflns_number_gt 4070
_reflns_number_total 4920
_reflns_threshold_expression 'I > 2\s(I)'
_cod_data_source_file ja5b04414_si_003.cif
_cod_data_source_block radical.3d
_cod_depositor_comments
;
The following automatic conversions were performed:

data item '_diffrn_radiation_probe' value 'X-ray' was changed to
'x-ray' in accordance with the
/home/saulius/struct/COD-crude-data/automatic-downloads/DataCite-retrospective/ACS/depositions/lib/dictionaries/cif_core.dic
dictionary named 'cif_core.dic' version 2.4.2 last updated on
2011-04-26.

Automatic conversion script
Id: cif_fix_values 6909 2019-04-08 15:41:33Z antanas 
;
_cod_database_code 4129440
_shelx_space_group_comment
;
The symmetry employed for this shelxl refinement is uniquely defined
by the following loop, which should always be used as a source of
symmetry information in preference to the above space-group names.
They are only intended as comments.
;
_olex2_refinement_description
;
1. Twinned data refinement
 Scales: 0.9979(4) 0.0021(4)
2. Fixed Uiso
 At 1.2 times of:
  All C(H) groups, All C(H,H) groups
 At 1.5 times of:
  All C(H,H,H) groups
3.a Ternary CH refined with riding coordinates:
 C23(H23), C20(H20)
3.b Secondary CH2 refined with riding coordinates:
 C7(H7A,H7B), C5(H5A,H5B), C11(H11A,H11B), C10(H10A,H10B), C8(H8A,H8B), C9(H9A,
 H9B)
3.c Aromatic/amide H refined with riding coordinates:
 C17(H17), C18(H18), C16(H16)
3.d Idealised Me refined as rotating group:
 C21(H21A,H21B,H21C), C12(H12A,H12B,H12C), C24(H24A,H24B,H24C), C13(H13A,H13B,
 H13C), C25(H25A,H25B,H25C), C22(H22A,H22B,H22C)
;
_shelx_shelxl_version_number 2014/7
_olex2_date_sample_data_collection 11/14/14
_olex2_submission_original_sample_id 4b
_olex2_submission_special_instructions 'No special instructions were received'

loop_
_space_group_symop_operation_xyz
'x, y, z'
'-x, y+1/2, -z+1/2'
'-x, -y, -z'
'x, -y-1/2, z-1/2'

loop_
_atom_site_label
_atom_site_type_symbol
_atom_site_fract_x
_atom_site_fract_y
_atom_site_fract_z
_atom_site_U_iso_or_equiv
_atom_site_adp_type
_atom_site_occupancy
_atom_site_site_symmetry_order
_atom_site_calc_flag
_atom_site_refinement_flags_posn
F2 F 0.3688(2) 0.66650(8) 0.61987(17) 0.0496(5) Uani 1 1 d .
F1 F 0.5639(2) 0.72107(7) 0.61822(16) 0.0443(5) Uani 1 1 d .
F3 F 0.5315(3) 0.72336(8) 0.86657(17) 0.0519(5) Uani 1 1 d .
F4 F 0.3060(2) 0.69071(7) 0.8352(2) 0.0590(6) Uani 1 1 d .
O1 O 0.5089(2) 0.60870(8) 0.79679(18) 0.0349(5) Uani 1 1 d .
N1 N 0.8036(2) 0.57900(8) 0.73668(17) 0.0193(4) Uani 1 1 d .
F5 F 0.4766(3) 0.80701(7) 0.7328(2) 0.0589(6) Uani 1 1 d .
F7 F 0.2922(3) 0.79328(8) 0.8457(2) 0.0656(7) Uani 1 1 d .
F6 F 0.2738(3) 0.77235(10) 0.6671(3) 0.0836(9) Uani 1 1 d .
C14 C 0.7474(3) 0.54338(9) 0.8266(2) 0.0187(5) Uani 1 1 d .
C4 C 0.8299(3) 0.64407(9) 0.5884(2) 0.0191(5) Uani 1 1 d .
C19 C 0.6760(3) 0.49497(9) 0.7930(2) 0.0203(5) Uani 1 1 d .
C15 C 0.7737(3) 0.55528(9) 0.9433(2) 0.0201(5) Uani 1 1 d .
C17 C 0.6712(3) 0.46750(10) 0.9936(2) 0.0242(5) Uani 1 1 d .
H17 H 0.6481 0.4412 1.0505 0.029 Uiso 1 1 calc R
C18 C 0.6403(3) 0.45755(10) 0.8783(2) 0.0229(5) Uani 1 1 d .
H18 H 0.5938 0.4245 0.8570 0.027 Uiso 1 1 calc R
C1 C 0.5821(3) 0.63510(10) 0.7227(2) 0.0235(5) Uani 1 1 d .
C2 C 0.7316(3) 0.62096(9) 0.6858(2) 0.0206(5) Uani 1 1 d .
C16 C 0.7359(3) 0.51611(10) 1.0248(2) 0.0230(5) Uani 1 1 d .
H16 H 0.7552 0.5231 1.1040 0.028 Uiso 1 1 calc R
C6 C 0.9634(3) 0.57054(10) 0.6932(2) 0.0225(5) Uani 1 1 d .
C23 C 0.6240(3) 0.48421(10) 0.6698(2) 0.0233(5) Uani 1 1 d .
H23 H 0.6728 0.5115 0.6183 0.028 Uiso 1 1 calc R
C20 C 0.8263(3) 0.61036(10) 0.9861(2) 0.0248(5) Uani 1 1 d .
H20 H 0.8575 0.6324 0.9179 0.030 Uiso 1 1 calc R
C21 C 0.6929(3) 0.63900(11) 1.0458(2) 0.0291(6) Uani 1 1 d .
H21A H 0.6052 0.6398 0.9936 0.044 Uiso 1 1 calc GR
H21B H 0.7225 0.6760 1.0654 0.044 Uiso 1 1 calc GR
H21C H 0.6659 0.6195 1.1163 0.044 Uiso 1 1 calc GR
C12 C 1.0792(3) 0.59148(12) 0.7797(2) 0.0304(6) Uani 1 1 d .
H12A H 1.0581 0.6294 0.7967 0.046 Uiso 1 1 calc GR
H12B H 1.1815 0.5882 0.7472 0.046 Uiso 1 1 calc GR
H12C H 1.0728 0.5703 0.8510 0.046 Uiso 1 1 calc GR
C24 C 0.4506(3) 0.49162(12) 0.6623(2) 0.0302(6) Uani 1 1 d .
H24A H 0.4004 0.4640 0.7091 0.045 Uiso 1 1 calc GR
H24B H 0.4179 0.4881 0.5818 0.045 Uiso 1 1 calc GR
H24C H 0.4233 0.5275 0.6912 0.045 Uiso 1 1 calc GR
C3 C 0.4890(3) 0.68391(11) 0.6823(2) 0.0291(6) Uani 1 1 d .
C13 C 0.9971(3) 0.51082(11) 0.6701(3) 0.0319(6) Uani 1 1 d .
H13A H 0.9914 0.4906 0.7426 0.048 Uiso 1 1 calc GR
H13B H 1.0992 0.5072 0.6374 0.048 Uiso 1 1 calc GR
H13C H 0.9223 0.4965 0.6154 0.048 Uiso 1 1 calc GR
C7 C 0.8966(3) 0.69994(11) 0.6194(2) 0.0313(6) Uani 1 1 d .
H7A H 0.8125 0.7250 0.6379 0.038 Uiso 1 1 calc R
H7B H 0.9610 0.6964 0.6891 0.038 Uiso 1 1 calc R
C25 C 0.6669(4) 0.42786(11) 0.6260(2) 0.0334(6) Uani 1 1 d .
H25A H 0.7756 0.4217 0.6385 0.050 Uiso 1 1 calc GR
H25B H 0.6440 0.4252 0.5434 0.050 Uiso 1 1 calc GR
H25C H 0.6084 0.4006 0.6681 0.050 Uiso 1 1 calc GR
C5 C 0.9576(3) 0.60138(10) 0.5795(2) 0.0268(6) Uani 1 1 d .
H5A H 0.9364 0.5763 0.5150 0.032 Uiso 1 1 calc R
H5B H 1.0563 0.6192 0.5649 0.032 Uiso 1 1 calc R
C22 C 0.9614(3) 0.60714(12) 1.0699(3) 0.0336(6) Uani 1 1 d .
H22A H 0.9298 0.5888 1.1408 0.050 Uiso 1 1 calc GR
H22B H 0.9963 0.6436 1.0886 0.050 Uiso 1 1 calc GR
H22C H 1.0443 0.5869 1.0339 0.050 Uiso 1 1 calc GR
C11 C 0.7446(3) 0.64620(12) 0.4727(2) 0.0323(6) Uani 1 1 d .
H11A H 0.6524 0.6687 0.4811 0.039 Uiso 1 1 calc R
H11B H 0.7124 0.6094 0.4506 0.039 Uiso 1 1 calc R
C26 C 0.4223(3) 0.71679(11) 0.7857(3) 0.0335(6) Uani 1 1 d .
C27 C 0.3648(4) 0.77367(12) 0.7563(3) 0.0415(8) Uani 1 1 d .
C10 C 0.8468(4) 0.67007(16) 0.3767(2) 0.0451(8) Uani 1 1 d .
H10A H 0.9339 0.6457 0.3630 0.054 Uiso 1 1 calc R
H10B H 0.7880 0.6728 0.3041 0.054 Uiso 1 1 calc R
C8 C 0.9913(4) 0.72376(12) 0.5214(3) 0.0428(8) Uani 1 1 d .
H8A H 1.0223 0.7609 0.5421 0.051 Uiso 1 1 calc R
H8B H 1.0844 0.7020 0.5113 0.051 Uiso 1 1 calc R
C9 C 0.9046(4) 0.72495(14) 0.4102(3) 0.0476(9) Uani 1 1 d .
H9A H 0.9713 0.7388 0.3483 0.057 Uiso 1 1 calc R
H9B H 0.8176 0.7500 0.4178 0.057 Uiso 1 1 calc R

loop_
_atom_site_aniso_label
_atom_site_aniso_U_11
_atom_site_aniso_U_22
_atom_site_aniso_U_33
_atom_site_aniso_U_23
_atom_site_aniso_U_13
_atom_site_aniso_U_12
F2 0.0509(12) 0.0469(11) 0.0508(11) -0.0146(9) -0.0266(9) 0.0142(9)
F1 0.0488(11) 0.0373(9) 0.0467(10) 0.0158(8) 0.0193(9) 0.0147(8)
F3 0.0687(14) 0.0413(10) 0.0457(11) -0.0118(8) -0.0200(10) 0.0060(9)
F4 0.0598(13) 0.0329(10) 0.0845(15) -0.0024(9) 0.0413(12) -0.0089(9)
O1 0.0292(10) 0.0364(11) 0.0390(11) 0.0122(9) 0.0098(9) 0.0058(8)
N1 0.0185(10) 0.0210(10) 0.0186(10) 0.0016(8) 0.0031(8) 0.0011(8)
F5 0.0588(13) 0.0284(9) 0.0896(16) 0.0045(9) 0.0305(12) -0.0027(8)
F7 0.0725(15) 0.0331(10) 0.0913(17) -0.0086(10) 0.0466(13) -0.0005(10)
F6 0.0844(18) 0.0540(14) 0.112(2) -0.0081(14) -0.0481(17) 0.0284(13)
C14 0.0168(11) 0.0191(11) 0.0201(11) 0.0044(9) 0.0030(9) 0.0019(9)
C4 0.0199(11) 0.0204(11) 0.0170(11) -0.0003(9) 0.0018(9) 0.0007(9)
C19 0.0181(11) 0.0215(11) 0.0214(12) 0.0019(9) 0.0016(9) 0.0030(9)
C15 0.0175(11) 0.0214(11) 0.0214(12) 0.0004(9) 0.0023(9) 0.0026(9)
C17 0.0214(12) 0.0260(12) 0.0254(12) 0.0082(10) 0.0040(10) 0.0029(10)
C18 0.0193(12) 0.0210(12) 0.0283(13) 0.0020(10) 0.0014(10) -0.0012(9)
C1 0.0227(12) 0.0242(12) 0.0237(12) 0.0015(10) 0.0005(10) 0.0012(10)
C2 0.0217(12) 0.0199(11) 0.0201(11) 0.0005(9) 0.0015(9) 0.0009(9)
C16 0.0214(12) 0.0289(13) 0.0189(12) 0.0029(10) 0.0022(10) 0.0050(10)
C6 0.0182(12) 0.0246(12) 0.0248(12) 0.0032(10) 0.0052(10) 0.0023(9)
C23 0.0263(13) 0.0229(12) 0.0207(12) -0.0004(9) 0.0012(10) -0.0022(10)
C20 0.0278(13) 0.0228(12) 0.0238(12) -0.0017(10) 0.0024(10) -0.0018(10)
C21 0.0341(15) 0.0264(13) 0.0267(13) -0.0036(10) 0.0030(11) 0.0028(11)
C12 0.0205(13) 0.0391(15) 0.0315(14) -0.0009(12) 0.0019(11) 0.0003(11)
C24 0.0269(14) 0.0385(15) 0.0251(13) 0.0002(11) -0.0022(11) -0.0040(11)
C3 0.0250(13) 0.0303(13) 0.0319(14) 0.0059(11) 0.0008(11) 0.0031(10)
C13 0.0243(14) 0.0290(14) 0.0425(16) -0.0025(12) 0.0071(12) 0.0063(11)
C7 0.0360(15) 0.0256(13) 0.0324(14) -0.0009(11) 0.0008(12) -0.0034(11)
C25 0.0408(16) 0.0282(14) 0.0312(14) -0.0067(11) 0.0038(12) -0.0016(12)
C5 0.0260(13) 0.0277(13) 0.0266(13) 0.0015(10) 0.0052(11) 0.0038(10)
C22 0.0309(15) 0.0367(15) 0.0331(15) -0.0078(12) -0.0029(12) -0.0027(12)
C11 0.0307(15) 0.0430(16) 0.0232(13) -0.0044(11) -0.0021(11) 0.0009(12)
C26 0.0272(14) 0.0286(14) 0.0445(17) -0.0006(12) 0.0046(13) -0.0049(11)
C27 0.0320(16) 0.0340(16) 0.058(2) -0.0053(14) 0.0058(15) 0.0011(12)
C10 0.0394(17) 0.077(2) 0.0191(13) 0.0008(14) -0.0010(12) 0.0183(16)
C8 0.0424(18) 0.0315(15) 0.054(2) 0.0125(14) 0.0088(15) -0.0054(13)
C9 0.0419(18) 0.052(2) 0.0488(19) 0.0256(16) 0.0136(15) 0.0049(15)

loop_
_atom_type_symbol
_atom_type_description
_atom_type_scat_dispersion_real
_atom_type_scat_dispersion_imag
_atom_type_scat_source
C C 0.0033 0.0016 'International Tables Vol C Tables 4.2.6.8 and 6.1.1.4'
H H 0.0000 0.0000 'International Tables Vol C Tables 4.2.6.8 and 6.1.1.4'
F F 0.0171 0.0103 'International Tables Vol C Tables 4.2.6.8 and 6.1.1.4'
N N 0.0061 0.0033 'International Tables Vol C Tables 4.2.6.8 and 6.1.1.4'
O O 0.0106 0.0060 'International Tables Vol C Tables 4.2.6.8 and 6.1.1.4'

loop_
_geom_angle_atom_site_label_1
_geom_angle_atom_site_label_2
_geom_angle_atom_site_label_3
_geom_angle
C14 N1 C6 118.27(18)
C2 N1 C14 128.29(19)
C2 N1 C6 113.43(18)
C19 C14 N1 118.2(2)
C15 C14 N1 120.5(2)
C15 C14 C19 121.2(2)
C2 C4 C7 112.17(19)
C2 C4 C5 101.79(18)
C2 C4 C11 112.3(2)
C7 C4 C5 110.6(2)
C11 C4 C7 110.9(2)
C11 C4 C5 108.6(2)
C14 C19 C23 122.8(2)
C18 C19 C14 118.2(2)
C18 C19 C23 118.8(2)
C14 C15 C20 123.5(2)
C16 C15 C14 117.8(2)
C16 C15 C20 118.4(2)
C18 C17 H17 120.4
C16 C17 H17 120.4
C16 C17 C18 119.2(2)
C19 C18 H18 119.3
C17 C18 C19 121.5(2)
C17 C18 H18 119.3
O1 C1 C2 123.4(2)
O1 C1 C3 110.1(2)
C2 C1 C3 126.5(2)
N1 C2 C4 110.09(19)
N1 C2 C1 119.3(2)
C1 C2 C4 130.5(2)
C15 C16 H16 119.0
C17 C16 C15 121.9(2)
C17 C16 H16 119.0
N1 C6 C12 110.9(2)
N1 C6 C13 111.9(2)
N1 C6 C5 100.88(19)
C12 C6 C13 108.4(2)
C12 C6 C5 114.9(2)
C5 C6 C13 109.8(2)
C19 C23 H23 108.2
C19 C23 C24 109.2(2)
C19 C23 C25 113.4(2)
C24 C23 H23 108.2
C25 C23 H23 108.2
C25 C23 C24 109.5(2)
C15 C20 H20 108.4
C15 C20 C21 109.2(2)
C15 C20 C22 113.2(2)
C21 C20 H20 108.4
C22 C20 H20 108.4
C22 C20 C21 109.3(2)
C20 C21 H21A 109.5
C20 C21 H21B 109.5
C20 C21 H21C 109.5
H21A C21 H21B 109.5
H21A C21 H21C 109.5
H21B C21 H21C 109.5
C6 C12 H12A 109.5
C6 C12 H12B 109.5
C6 C12 H12C 109.5
H12A C12 H12B 109.5
H12A C12 H12C 109.5
H12B C12 H12C 109.5
C23 C24 H24A 109.5
C23 C24 H24B 109.5
C23 C24 H24C 109.5
H24A C24 H24B 109.5
H24A C24 H24C 109.5
H24B C24 H24C 109.5
F2 C3 F1 107.7(2)
F2 C3 C1 109.2(2)
F2 C3 C26 106.4(2)
F1 C3 C1 116.3(2)
F1 C3 C26 104.4(2)
C1 C3 C26 112.3(2)
C6 C13 H13A 109.5
C6 C13 H13B 109.5
C6 C13 H13C 109.5
H13A C13 H13B 109.5
H13A C13 H13C 109.5
H13B C13 H13C 109.5
C4 C7 H7A 109.1
C4 C7 H7B 109.1
H7A C7 H7B 107.9
C8 C7 C4 112.3(2)
C8 C7 H7A 109.1
C8 C7 H7B 109.1
C23 C25 H25A 109.5
C23 C25 H25B 109.5
C23 C25 H25C 109.5
H25A C25 H25B 109.5
H25A C25 H25C 109.5
H25B C25 H25C 109.5
C4 C5 H5A 110.1
C4 C5 H5B 110.1
C6 C5 C4 107.98(19)
C6 C5 H5A 110.1
C6 C5 H5B 110.1
H5A C5 H5B 108.4
C20 C22 H22A 109.5
C20 C22 H22B 109.5
C20 C22 H22C 109.5
H22A C22 H22B 109.5
H22A C22 H22C 109.5
H22B C22 H22C 109.5
C4 C11 H11A 109.5
C4 C11 H11B 109.5
C4 C11 C10 110.8(2)
H11A C11 H11B 108.1
C10 C11 H11A 109.5
C10 C11 H11B 109.5
F3 C26 C3 109.1(2)
F3 C26 C27 106.1(2)
F4 C26 F3 107.7(3)
F4 C26 C3 111.3(2)
F4 C26 C27 106.6(2)
C27 C26 C3 115.7(3)
F5 C27 C26 112.1(3)
F7 C27 F5 107.3(3)
F7 C27 C26 109.0(3)
F6 C27 F5 108.1(3)
F6 C27 F7 109.6(3)
F6 C27 C26 110.7(3)
C11 C10 H10A 109.5
C11 C10 H10B 109.5
H10A C10 H10B 108.0
C9 C10 C11 110.9(2)
C9 C10 H10A 109.5
C9 C10 H10B 109.5
C7 C8 H8A 109.3
C7 C8 H8B 109.3
H8A C8 H8B 107.9
C9 C8 C7 111.7(3)
C9 C8 H8A 109.3
C9 C8 H8B 109.3
C10 C9 H9A 109.2
C10 C9 H9B 109.2
C8 C9 C10 112.1(3)
C8 C9 H9A 109.2
C8 C9 H9B 109.2
H9A C9 H9B 107.9

loop_
_geom_bond_atom_site_label_1
_geom_bond_atom_site_label_2
_geom_bond_distance
F2 C3 1.352(3)
F1 C3 1.356(3)
F3 C26 1.352(4)
F4 C26 1.342(3)
O1 C1 1.258(3)
N1 C14 1.454(3)
N1 C2 1.353(3)
N1 C6 1.510(3)
F5 C27 1.315(4)
F7 C27 1.312(4)
F6 C27 1.308(4)
C14 C19 1.410(3)
C14 C15 1.404(3)
C4 C2 1.535(3)
C4 C7 1.547(3)
C4 C5 1.548(3)
C4 C11 1.537(4)
C19 C18 1.392(3)
C19 C23 1.523(3)
C15 C16 1.396(3)
C15 C20 1.525(3)
C17 H17 0.9500
C17 C18 1.385(4)
C17 C16 1.381(4)
C18 H18 0.9500
C1 C2 1.429(3)
C1 C3 1.535(4)
C16 H16 0.9500
C6 C12 1.520(4)
C6 C13 1.534(4)
C6 C5 1.525(3)
C23 H23 1.0000
C23 C24 1.540(4)
C23 C25 1.534(4)
C20 H20 1.0000
C20 C21 1.538(4)
C20 C22 1.537(4)
C21 H21A 0.9800
C21 H21B 0.9800
C21 H21C 0.9800
C12 H12A 0.9800
C12 H12B 0.9800
C12 H12C 0.9800
C24 H24A 0.9800
C24 H24B 0.9800
C24 H24C 0.9800
C3 C26 1.564(4)
C13 H13A 0.9800
C13 H13B 0.9800
C13 H13C 0.9800
C7 H7A 0.9900
C7 H7B 0.9900
C7 C8 1.529(4)
C25 H25A 0.9800
C25 H25B 0.9800
C25 H25C 0.9800
C5 H5A 0.9900
C5 H5B 0.9900
C22 H22A 0.9800
C22 H22B 0.9800
C22 H22C 0.9800
C11 H11A 0.9900
C11 H11B 0.9900
C11 C10 1.550(4)
C26 C27 1.537(4)
C10 H10A 0.9900
C10 H10B 0.9900
C10 C9 1.504(5)
C8 H8A 0.9900
C8 H8B 0.9900
C8 C9 1.497(5)
C9 H9A 0.9900
C9 H9B 0.9900

loop_
_twin_individual_id
_twin_individual_mass_fraction_refined
1 0.9979(4)
2 0.0021(4)
